data_1506416
loop_
_publ_author_name
'Ricci, Giovanni'
'Forni, Alessandra'
'Boglia, Aldo'
'Motta, Tiziano'
'Zannoni, Giulio'
'Canetti, Maurizio'
'Bertini, Fabio'

_publ_section_title
;
 Synthesis and X-ray Structure of CoCl2(PiPrPh2)2. A New Highly Active and
 Stereospecific Catalyst for 1,2 Polymerization of Conjugated Dienes When
 Used in Association with MAO
;
_journal_issue 4
_journal_name_full Macromolecules
_journal_page_first 1064
_journal_paper_doi 10.1021/ma0476083
_journal_volume 38
_journal_year 2005
_chemical_formula_moiety 'C30 H34 Cl2 Co P2'
_chemical_formula_sum 'C30 H34 Cl2 Co P2'
_chemical_formula_weight 586.34
_chemical_name_systematic
; 
Dichlorobis(isopropyldiphenylphosphine)cobalt(II) 
;
_space_group_IT_number 14
_symmetry_cell_setting monoclinic
_symmetry_space_group_name_Hall '-P 2yn'
_symmetry_space_group_name_H-M 'P 1 21/n 1'
_atom_sites_solution_hydrogens geom
_atom_sites_solution_primary direct
_atom_sites_solution_secondary difmap
_audit_creation_method SHELXL-97
_cell_angle_alpha 90.00
_cell_angle_beta 99.607(10)
_cell_angle_gamma 90.00
_cell_formula_units_Z 4
_cell_length_a 11.082(2)
_cell_length_b 16.191(3)
_cell_length_c 17.047(4)
_cell_measurement_reflns_used 5306
_cell_measurement_temperature 293(2)
_cell_measurement_theta_max 27.93
_cell_measurement_theta_min 2.25
_cell_volume 3015.8(11)
_computing_cell_refinement 'SAINT (Bruker, 1997)'
_computing_data_collection 'SMART (Bruker, 1997)'
_computing_data_reduction SAINT
_computing_molecular_graphics "'ORTEP III ( Burnett&Johnson, 1996)"
_computing_publication_material 'SHELXL-97,PARST (Nardelli, 1995)'
_computing_structure_refinement 'SHELXL-97 (Sheldrick, 1997)'
_computing_structure_solution 'SIR92 (Altomare et al.,1994)'
_diffrn_ambient_temperature 293(2)
_diffrn_measured_fraction_theta_full 0.967
_diffrn_measured_fraction_theta_max 0.967
_diffrn_measurement_device_type 'Bruker SMART APEX'
_diffrn_measurement_method 'phi and omega scans'
_diffrn_radiation_monochromator graphite
_diffrn_radiation_source 'fine-focus sealed tube'
_diffrn_radiation_type MoK\a
_diffrn_radiation_wavelength 0.71073
_diffrn_reflns_av_R_equivalents 0.0376
_diffrn_reflns_av_sigmaI/netI 0.0324
_diffrn_reflns_limit_h_max 15
_diffrn_reflns_limit_h_min -15
_diffrn_reflns_limit_k_max 22
_diffrn_reflns_limit_k_min -22
_diffrn_reflns_limit_l_max 23
_diffrn_reflns_limit_l_min -23
_diffrn_reflns_number 40775
_diffrn_reflns_theta_full 29.00
_diffrn_reflns_theta_max 29.00
_diffrn_reflns_theta_min 1.75
_diffrn_standards_decay_% 0.00
_exptl_absorpt_coefficient_mu 0.869
_exptl_absorpt_correction_T_max 1.0000
_exptl_absorpt_correction_T_min 0.8671
_exptl_absorpt_correction_type multi-scan
_exptl_absorpt_process_details
; 
SADABS, Bruker, 1997
;
_exptl_crystal_colour 'light blue'
_exptl_crystal_density_diffrn 1.291
_exptl_crystal_density_method 'not measured'
_exptl_crystal_description 'rhombic prism'
_exptl_crystal_F_000 1220
_exptl_crystal_size_max 0.34
_exptl_crystal_size_mid 0.22
_exptl_crystal_size_min 0.20
_refine_diff_density_max 0.411
_refine_diff_density_min -0.256
_refine_diff_density_rms 0.058
_refine_ls_extinction_method none
_refine_ls_goodness_of_fit_ref 1.116
_refine_ls_hydrogen_treatment noref
_refine_ls_matrix_type full
_refine_ls_number_parameters 316
_refine_ls_number_reflns 8013
_refine_ls_number_restraints 0
_refine_ls_restrained_S_all 1.116
_refine_ls_R_factor_all 0.0652
_refine_ls_R_factor_gt 0.0493
_refine_ls_shift/su_max 0.001
_refine_ls_shift/su_mean 0.000
_refine_ls_structure_factor_coef Fsqd
_refine_ls_weighting_details 'w=1/[\s^2^(Fo^2^)+(0.0470P)^2^+0.6339P] where P=(Fo^2^+2Fc^2^)/3'
_refine_ls_weighting_scheme calc
_refine_ls_wR_factor_gt 0.1034
_refine_ls_wR_factor_ref 0.1101
_reflns_number_gt 6352
_reflns_number_total 8013
_reflns_threshold_expression >2sigma(I)
_cod_data_source_file ma0476083si20041119_100221.cif
_cod_data_source_block (I)
_cod_original_cell_volume 3015.9(11)
_cod_original_sg_symbol_H-M 'P 21/n'
_cod_database_code 1506416

loop_
_symmetry_equiv_pos_as_xyz
'x, y, z'
'-x+1/2, y+1/2, -z+1/2'
'-x, -y, -z'
'x-1/2, -y-1/2, z-1/2'

loop_
_atom_site_label
_atom_site_type_symbol
_atom_site_fract_x
_atom_site_fract_y
_atom_site_fract_z
_atom_site_U_iso_or_equiv
_atom_site_adp_type
_atom_site_occupancy
_atom_site_calc_flag
_atom_site_refinement_flags
Co Co 0.45031(3) -0.015971(17) 0.207039(17) 0.03639(9) Uani 1 d .
P1 P 0.28513(5) 0.07892(3) 0.18600(3) 0.03871(13) Uani 1 d .
P2 P 0.63330(5) 0.05127(3) 0.26218(4) 0.03929(13) Uani 1 d .
Cl1 Cl 0.43082(6) -0.10947(3) 0.29996(4) 0.05024(15) Uani 1 d .
Cl2 Cl 0.45705(7) -0.06855(4) 0.08870(4) 0.0660(2) Uani 1 d .
C1 C 0.3227(2) 0.17007(14) 0.13190(14) 0.0455(5) Uani 1 d .
C2 C 0.3414(3) 0.24745(16) 0.16662(18) 0.0626(7) Uani 1 d .
H2 H 0.3319 0.2549 0.2193 0.075 Uiso 1 calc R
C3 C 0.3741(3) 0.31365(19) 0.1234(2) 0.0817(10) Uani 1 d .
H3 H 0.3848 0.3656 0.1468 0.098 Uiso 1 calc R
C4 C 0.3907(3) 0.3031(2) 0.0469(2) 0.0847(11) Uani 1 d .
H4 H 0.4127 0.3479 0.0182 0.102 Uiso 1 calc R
C5 C 0.3752(3) 0.2270(2) 0.0118(2) 0.0808(10) Uani 1 d .
H5 H 0.3869 0.2201 -0.0406 0.097 Uiso 1 calc R
C6 C 0.3419(3) 0.16016(18) 0.05438(17) 0.0643(7) Uani 1 d .
H6 H 0.3324 0.1083 0.0306 0.077 Uiso 1 calc R
C7 C 0.1549(2) 0.03068(16) 0.12014(16) 0.0532(6) Uani 1 d .
H7 H 0.1842 0.0151 0.0710 0.064 Uiso 1 calc R
C8 C 0.0448(3) 0.0862(2) 0.0966(2) 0.0776(9) Uani 1 d .
H8A H 0.0695 0.1356 0.0724 0.116 Uiso 1 calc R
H8B H 0.0108 0.1004 0.1430 0.116 Uiso 1 calc R
H8C H -0.0157 0.0578 0.0593 0.116 Uiso 1 calc R
C9 C 0.1193(3) -0.04900(19) 0.1582(2) 0.0799(9) Uani 1 d .
H9A H 0.1903 -0.0833 0.1720 0.120 Uiso 1 calc R
H9B H 0.0589 -0.0778 0.1213 0.120 Uiso 1 calc R
H9C H 0.0862 -0.0361 0.2053 0.120 Uiso 1 calc R
C10 C 0.2257(2) 0.11432(13) 0.27319(13) 0.0411(5) Uani 1 d .
C11 C 0.1502(2) 0.18281(15) 0.27353(16) 0.0514(6) Uani 1 d .
H11 H 0.1270 0.2130 0.2270 0.062 Uiso 1 calc R
C12 C 0.1092(2) 0.20644(16) 0.34258(17) 0.0590(7) Uani 1 d .
H12 H 0.0603 0.2531 0.3426 0.071 Uiso 1 calc R
C13 C 0.1404(3) 0.16151(19) 0.41059(17) 0.0663(8) Uani 1 d .
H13 H 0.1131 0.1778 0.4569 0.080 Uiso 1 calc R
C14 C 0.2121(3) 0.0922(2) 0.41079(17) 0.0756(9) Uani 1 d .
H14 H 0.2309 0.0605 0.4567 0.091 Uiso 1 calc R
C15 C 0.2562(2) 0.06964(17) 0.34267(15) 0.0584(7) Uani 1 d .
H15 H 0.3070 0.0238 0.3436 0.070 Uiso 1 calc R
C16 C 0.6073(2) 0.10408(14) 0.35165(14) 0.0429(5) Uani 1 d .
C17 C 0.5711(3) 0.18581(17) 0.34998(17) 0.0638(7) Uani 1 d .
H17 H 0.5657 0.2162 0.3033 0.077 Uiso 1 calc R
C18 C 0.5429(3) 0.2223(2) 0.4184(2) 0.0834(10) Uani 1 d .
H18 H 0.5173 0.2771 0.4168 0.100 Uiso 1 calc R
C19 C 0.5521(3) 0.1794(2) 0.4875(2) 0.0757(9) Uani 1 d .
H19 H 0.5360 0.2053 0.5334 0.091 Uiso 1 calc R
C20 C 0.5847(3) 0.0988(2) 0.48953(17) 0.0713(8) Uani 1 d .
H20 H 0.5892 0.0689 0.5365 0.086 Uiso 1 calc R
C21 C 0.6115(3) 0.06085(17) 0.42188(16) 0.0592(7) Uani 1 d .
H21 H 0.6327 0.0052 0.4237 0.071 Uiso 1 calc R
C22 C 0.7574(2) -0.02445(15) 0.29362(17) 0.0545(6) Uani 1 d .
H22 H 0.7256 -0.0653 0.3274 0.065 Uiso 1 calc R
C23 C 0.8730(3) 0.0119(2) 0.3423(2) 0.0852(10) Uani 1 d .
H23A H 0.8526 0.0398 0.3880 0.128 Uiso 1 calc R
H23B H 0.9090 0.0505 0.3102 0.128 Uiso 1 calc R
H23C H 0.9302 -0.0316 0.3592 0.128 Uiso 1 calc R
C24 C 0.7844(3) -0.06994(19) 0.2204(2) 0.0770(9) Uani 1 d .
H24A H 0.7099 -0.0928 0.1918 0.115 Uiso 1 calc R
H24B H 0.8417 -0.1137 0.2365 0.115 Uiso 1 calc R
H24C H 0.8186 -0.0321 0.1867 0.115 Uiso 1 calc R
C25 C 0.6975(2) 0.12714(14) 0.20294(14) 0.0437(5) Uani 1 d .
C26 C 0.7783(2) 0.18819(16) 0.23678(17) 0.0558(6) Uani 1 d .
H26 H 0.7998 0.1916 0.2918 0.067 Uiso 1 calc R
C27 C 0.8265(2) 0.24357(16) 0.1890(2) 0.0651(8) Uani 1 d .
H27 H 0.8810 0.2839 0.2119 0.078 Uiso 1 calc R
C28 C 0.7949(3) 0.23956(18) 0.1083(2) 0.0682(8) Uani 1 d .
H28 H 0.8265 0.2778 0.0764 0.082 Uiso 1 calc R
C29 C 0.7164(3) 0.17919(19) 0.07379(18) 0.0709(8) Uani 1 d .
H29 H 0.6964 0.1759 0.0187 0.085 Uiso 1 calc R
C30 C 0.6671(2) 0.12341(16) 0.12104(15) 0.0544(6) Uani 1 d .
H30 H 0.6132 0.0831 0.0976 0.065 Uiso 1 calc R

loop_
_atom_site_aniso_label
_atom_site_aniso_U_11
_atom_site_aniso_U_22
_atom_site_aniso_U_33
_atom_site_aniso_U_23
_atom_site_aniso_U_13
_atom_site_aniso_U_12
Co 0.04115(16) 0.02906(14) 0.04120(17) -0.00289(11) 0.01333(12) -0.00091(11)
P1 0.0414(3) 0.0352(3) 0.0405(3) 0.0003(2) 0.0097(2) 0.0030(2)
P2 0.0401(3) 0.0335(3) 0.0450(3) 0.0014(2) 0.0094(2) -0.0022(2)
Cl1 0.0648(4) 0.0332(3) 0.0574(4) 0.0070(2) 0.0237(3) 0.0057(2)
Cl2 0.0919(5) 0.0595(4) 0.0518(4) -0.0185(3) 0.0270(4) -0.0093(4)
C1 0.0425(12) 0.0436(12) 0.0522(14) 0.0090(10) 0.0133(10) 0.0070(10)
C2 0.0697(18) 0.0499(15) 0.0726(19) 0.0000(13) 0.0251(15) -0.0078(13)
C3 0.088(2) 0.0514(17) 0.114(3) 0.0079(17) 0.042(2) -0.0118(16)
C4 0.081(2) 0.066(2) 0.119(3) 0.038(2) 0.049(2) 0.0086(17)
C5 0.091(2) 0.085(2) 0.075(2) 0.0270(18) 0.0407(18) 0.0134(19)
C6 0.0797(19) 0.0558(16) 0.0625(17) 0.0086(13) 0.0266(15) 0.0088(14)
C7 0.0490(14) 0.0573(15) 0.0521(15) -0.0073(12) 0.0044(11) -0.0031(11)
C8 0.0579(17) 0.085(2) 0.082(2) -0.0042(18) -0.0120(15) 0.0057(16)
C9 0.0668(19) 0.0618(18) 0.106(3) 0.0026(18) -0.0006(17) -0.0198(15)
C10 0.0427(12) 0.0376(11) 0.0446(12) -0.0032(9) 0.0117(9) 0.0037(9)
C11 0.0537(14) 0.0431(13) 0.0586(15) 0.0012(11) 0.0132(12) 0.0105(11)
C12 0.0575(15) 0.0489(14) 0.0733(19) -0.0122(13) 0.0191(13) 0.0133(12)
C13 0.0656(17) 0.080(2) 0.0567(17) -0.0202(15) 0.0211(14) 0.0110(15)
C14 0.091(2) 0.093(2) 0.0459(16) 0.0077(15) 0.0209(15) 0.0332(19)
C15 0.0675(16) 0.0609(16) 0.0494(15) 0.0052(12) 0.0174(12) 0.0258(13)
C16 0.0425(12) 0.0408(11) 0.0452(12) -0.0022(10) 0.0063(10) -0.0021(9)
C17 0.0805(19) 0.0502(15) 0.0627(17) 0.0027(13) 0.0182(15) 0.0114(14)
C18 0.106(3) 0.0568(18) 0.092(3) -0.0127(17) 0.031(2) 0.0204(17)
C19 0.084(2) 0.083(2) 0.066(2) -0.0210(17) 0.0277(17) -0.0028(18)
C20 0.090(2) 0.077(2) 0.0478(16) -0.0022(14) 0.0151(15) -0.0070(17)
C21 0.0760(18) 0.0511(15) 0.0505(15) 0.0002(12) 0.0107(13) -0.0019(13)
C22 0.0496(14) 0.0429(13) 0.0713(17) 0.0070(12) 0.0114(12) 0.0087(11)
C23 0.0542(17) 0.079(2) 0.114(3) 0.004(2) -0.0093(18) 0.0135(16)
C24 0.0718(19) 0.0654(19) 0.100(3) -0.0038(17) 0.0321(18) 0.0171(15)
C25 0.0412(12) 0.0376(11) 0.0530(14) 0.0045(10) 0.0096(10) -0.0043(9)
C26 0.0517(14) 0.0503(14) 0.0637(16) -0.0001(12) 0.0047(12) -0.0117(11)
C27 0.0503(15) 0.0472(14) 0.097(2) 0.0083(14) 0.0094(15) -0.0154(12)
C28 0.0605(17) 0.0608(17) 0.086(2) 0.0271(16) 0.0217(15) -0.0098(14)
C29 0.078(2) 0.075(2) 0.0601(17) 0.0186(15) 0.0134(15) -0.0151(16)
C30 0.0572(15) 0.0511(14) 0.0550(15) 0.0058(11) 0.0096(12) -0.0130(12)

loop_
_atom_type_symbol
_atom_type_description
_atom_type_scat_dispersion_real
_atom_type_scat_dispersion_imag
_atom_type_scat_source
C C 0.0033 0.0016 'International Tables Vol C Tables 4.2.6.8 and 6.1.1.4'
H H 0.0000 0.0000 'International Tables Vol C Tables 4.2.6.8 and 6.1.1.4'
P P 0.1023 0.0942 'International Tables Vol C Tables 4.2.6.8 and 6.1.1.4'
Cl Cl 0.1484 0.1585 'International Tables Vol C Tables 4.2.6.8 and 6.1.1.4'
Co Co 0.3494 0.9721 'International Tables Vol C Tables 4.2.6.8 and 6.1.1.4'

loop_
_geom_angle_atom_site_label_1
_geom_angle_atom_site_label_2
_geom_angle_atom_site_label_3
_geom_angle
Cl2 Co Cl1 114.25(3)
Cl2 Co P2 112.69(3)
Cl1 Co P2 102.10(3)
Cl2 Co P1 104.79(3)
Cl1 Co P1 112.58(3)
P2 Co P1 110.64(3)
C10 P1 C1 107.64(11)
C10 P1 C7 106.12(11)
C1 P1 C7 104.82(12)
C10 P1 Co 117.20(8)
C1 P1 Co 111.40(7)
C7 P1 Co 108.84(9)
C25 P2 C16 106.37(11)
C25 P2 C22 105.59(11)
C16 P2 C22 106.45(12)
C25 P2 Co 118.92(8)
C16 P2 Co 107.85(7)
C22 P2 Co 110.95(9)
C6 C1 C2 118.5(2)
C6 C1 P1 118.3(2)
C2 C1 P1 123.1(2)
C3 C2 C1 120.5(3)
C3 C2 H2 119.8
C1 C2 H2 119.8
C4 C3 C2 120.3(3)
C4 C3 H3 119.9
C2 C3 H3 119.9
C3 C4 C5 120.4(3)
C3 C4 H4 119.8
C5 C4 H4 119.8
C4 C5 C6 119.9(3)
C4 C5 H5 120.0
C6 C5 H5 120.0
C1 C6 C5 120.4(3)
C1 C6 H6 119.8
C5 C6 H6 119.8
C8 C7 C9 111.1(2)
C8 C7 P1 115.04(19)
C9 C7 P1 109.30(19)
C8 C7 H7 107.0
C9 C7 H7 107.0
P1 C7 H7 107.0
C7 C8 H8A 109.5
C7 C8 H8B 109.5
H8A C8 H8B 109.5
C7 C8 H8C 109.5
H8A C8 H8C 109.5
H8B C8 H8C 109.5
C7 C9 H9A 109.5
C7 C9 H9B 109.5
H9A C9 H9B 109.5
C7 C9 H9C 109.5
H9A C9 H9C 109.5
H9B C9 H9C 109.5
C15 C10 C11 118.4(2)
C15 C10 P1 117.80(17)
C11 C10 P1 123.79(18)
C12 C11 C10 120.5(2)
C12 C11 H11 119.8
C10 C11 H11 119.8
C13 C12 C11 120.2(2)
C13 C12 H12 119.9
C11 C12 H12 119.9
C12 C13 C14 120.1(2)
C12 C13 H13 119.9
C14 C13 H13 119.9
C13 C14 C15 119.9(3)
C13 C14 H14 120.0
C15 C14 H14 120.0
C10 C15 C14 120.8(2)
C10 C15 H15 119.6
C14 C15 H15 119.6
C21 C16 C17 118.1(2)
C21 C16 P2 120.22(18)
C17 C16 P2 121.38(19)
C16 C17 C18 119.7(3)
C16 C17 H17 120.1
C18 C17 H17 120.1
C19 C18 C17 121.1(3)
C19 C18 H18 119.5
C17 C18 H18 119.5
C20 C19 C18 119.8(3)
C20 C19 H19 120.1
C18 C19 H19 120.1
C19 C20 C21 120.1(3)
C19 C20 H20 120.0
C21 C20 H20 120.0
C16 C21 C20 121.2(3)
C16 C21 H21 119.4
C20 C21 H21 119.4
C24 C22 C23 111.8(2)
C24 C22 P2 108.7(2)
C23 C22 P2 114.67(19)
C24 C22 H22 107.1
C23 C22 H22 107.1
P2 C22 H22 107.1
C22 C23 H23A 109.5
C22 C23 H23B 109.5
H23A C23 H23B 109.5
C22 C23 H23C 109.5
H23A C23 H23C 109.5
H23B C23 H23C 109.5
C22 C24 H24A 109.5
C22 C24 H24B 109.5
H24A C24 H24B 109.5
C22 C24 H24C 109.5
H24A C24 H24C 109.5
H24B C24 H24C 109.5
C30 C25 C26 118.7(2)
C30 C25 P2 118.83(18)
C26 C25 P2 122.42(19)
C27 C26 C25 120.2(3)
C27 C26 H26 119.9
C25 C26 H26 119.9
C28 C27 C26 120.4(3)
C28 C27 H27 119.8
C26 C27 H27 119.8
C27 C28 C29 120.2(2)
C27 C28 H28 119.9
C29 C28 H28 119.9
C28 C29 C30 120.0(3)
C28 C29 H29 120.0
C30 C29 H29 120.0
C29 C30 C25 120.5(2)
C29 C30 H30 119.8
C25 C30 H30 119.8

loop_
_geom_bond_atom_site_label_1
_geom_bond_atom_site_label_2
_geom_bond_distance
Co Cl2 2.2023(8)
Co Cl1 2.2276(7)
Co P2 2.3549(7)
Co P1 2.3708(7)
P1 C10 1.816(2)
P1 C1 1.825(2)
P1 C7 1.847(2)
P2 C25 1.810(2)
P2 C16 1.813(2)
P2 C22 1.853(2)
C1 C6 1.382(4)
C1 C2 1.386(3)
C2 C3 1.383(4)
C2 H2 0.9300
C3 C4 1.358(5)
C3 H3 0.9300
C4 C5 1.368(5)
C4 H4 0.9300
C5 C6 1.387(4)
C5 H5 0.9300
C6 H6 0.9300
C7 C8 1.515(4)
C7 C9 1.526(4)
C7 H7 0.9800
C8 H8A 0.9600
C8 H8B 0.9600
C8 H8C 0.9600
C9 H9A 0.9600
C9 H9B 0.9600
C9 H9C 0.9600
C10 C15 1.381(3)
C10 C11 1.390(3)
C11 C12 1.384(3)
C11 H11 0.9300
C12 C13 1.363(4)
C12 H12 0.9300
C13 C14 1.374(4)
C13 H13 0.9300
C14 C15 1.382(3)
C14 H14 0.9300
C15 H15 0.9300
C16 C21 1.381(3)
C16 C17 1.382(3)
C17 C18 1.390(4)
C17 H17 0.9300
C18 C19 1.357(5)
C18 H18 0.9300
C19 C20 1.353(4)
C19 H19 0.9300
C20 C21 1.382(4)
C20 H20 0.9300
C21 H21 0.9300
C22 C24 1.522(4)
C22 C23 1.523(4)
C22 H22 0.9800
C23 H23A 0.9600
C23 H23B 0.9600
C23 H23C 0.9600
C24 H24A 0.9600
C24 H24B 0.9600
C24 H24C 0.9600
C25 C30 1.382(3)
C25 C26 1.393(3)
C26 C27 1.378(4)
C26 H26 0.9300
C27 C28 1.364(4)
C27 H27 0.9300
C28 C29 1.374(4)
C28 H28 0.9300
C29 C30 1.382(4)
C29 H29 0.9300
C30 H30 0.9300
